data_4113674
loop_
_publ_author_name
'Shigeki Matsunaga'
'Naoya Kumagai'
'Shinji Harada'
'Masakatsu Shibasaki'

_publ_section_title
;
 anti-Selective Direct Catalytic Asymmetric Mannich-type Reaction of
 Hydroxyketone Providing \b-Amino Alcohols
;
_journal_name_full 'Journal of the American Chemical Society'
_journal_page_first 4712
_journal_page_last 4713
_journal_paper_doi 10.1021/ja034787f
_journal_volume 125
_journal_year 2003
_chemical_formula_moiety 'C29 H28 N O4 P '
_chemical_formula_sum 'C29 H28 N O4 P'
_chemical_formula_weight 485.52
_space_group_IT_number 4
_symmetry_cell_setting monoclinic
_symmetry_Int_Tables_number 4
_symmetry_space_group_name_Hall 'P 2yb'
_symmetry_space_group_name_H-M 'P 1 21 1'
_cell_angle_alpha 90
_cell_angle_beta 108.307(2)
_cell_angle_gamma 90
_cell_formula_units_Z 2
_cell_length_a 11.196(1)
_cell_length_b 8.7892(7)
_cell_length_c 13.566(1)
_cell_measurement_reflns_used 7748
_cell_measurement_temperature 285.2
_cell_measurement_theta_max 27.4
_cell_measurement_theta_min 2.3
_cell_volume 1267.38(18)
_computing_cell_refinement PROCESS-AUTO
_computing_data_collection PROCESS-AUTO
_computing_data_reduction 'teXsan Ver. 1.10'
_computing_publication_material 'teXsan Ver. 1.10'
_computing_structure_refinement 'teXsan Ver. 1.10'
_computing_structure_solution SIR97
_diffrn_measured_fraction_theta_full 0.9984
_diffrn_measured_fraction_theta_max 0.9984
_diffrn_measurement_device_type 'Rigaku RAXIS-RAPID Imaging Plate'
_diffrn_measurement_method \w
_diffrn_radiation_type 'Mo K\a'
_diffrn_radiation_wavelength 0.7107
_diffrn_reflns_av_R_equivalents 0.030
_diffrn_reflns_limit_h_max 14
_diffrn_reflns_limit_h_min -14
_diffrn_reflns_limit_k_max 11
_diffrn_reflns_limit_k_min -11
_diffrn_reflns_limit_l_max 17
_diffrn_reflns_limit_l_min -17
_diffrn_reflns_number 8183
_diffrn_reflns_theta_full 27.48
_diffrn_reflns_theta_max 27.48
_exptl_absorpt_coefficient_mu 0.144
_exptl_absorpt_correction_T_max 0.972
_exptl_absorpt_correction_T_min 0.864
_exptl_absorpt_correction_type multi-scan
_exptl_absorpt_process_details '(Higashi, 1995)'
_exptl_crystal_colour colorless
_exptl_crystal_density_diffrn 1.272
_exptl_crystal_description chunk
_exptl_crystal_size_max 0.400
_exptl_crystal_size_mid 0.200
_exptl_crystal_size_min 0.200
_refine_diff_density_max 0.38
_refine_diff_density_min -0.30
_refine_ls_abs_structure_Flack 1.3(5)
_refine_ls_extinction_method none
_refine_ls_goodness_of_fit_ref 0.850
_refine_ls_number_parameters 397
_refine_ls_number_reflns 3084
_refine_ls_R_factor_gt 0.0391
_refine_ls_shift/su_max 0.4786
_refine_ls_structure_factor_coef F
_refine_ls_weighting_details 'w = 1/[\s^2^(Fo) + 0.00063|Fo|^2^]'
_refine_ls_weighting_scheme calc
_refine_ls_wR_factor_ref 0.0518
_reflns_number_gt 1492
_reflns_number_total 3087
_reflns_threshold_expression F^2^>2.0\s(F^2^)
_cod_data_source_file ja034787fsi20030312_085327.cif
_cod_data_source_block 030205NK
_cod_original_cell_volume 1267.4(2)
_cod_original_formula_sum 'C29 H28 N O4 P '
_cod_database_code 4113674

loop_
_symmetry_equiv_pos_as_xyz
x,y,z
-x,1/2+y,-z

loop_
_atom_site_label
_atom_site_type_symbol
_atom_site_fract_x
_atom_site_fract_y
_atom_site_fract_z
_atom_site_U_iso_or_equiv
_atom_site_adp_type
_atom_site_occupancy
_atom_site_calc_flag
P(1) P 0.0019(1) 0.089(4) 0.74735(10) 0.0519(3) Uani 1.00 d
O(1) O 0.1721(3) -0.212(4) 0.7946(2) 0.0617(10) Uani 1.00 d
O(3) O -0.0302(3) -0.045(4) 0.8002(3) 0.072(1) Uani 1.00 d
O(4) O 0.3152(3) -0.039(4) 0.9564(3) 0.088(1) Uani 1.00 d
O(5) O 0.5101(3) -0.234(4) 0.7761(3) 0.091(1) Uani 1.00 d
N(2) N 0.1532(3) 0.123(4) 0.7622(3) 0.0496(10) Uani 1.00 d
C(1) C 0.2289(4) 0.021(4) 0.7190(3) 0.048(1) Uani 1.00 d
C(2) C 0.3411(3) 0.105(4) 0.7020(3) 0.051(1) Uani 1.00 d
C(3) C 0.5043(4) -0.087(4) 0.9211(3) 0.054(1) Uani 1.00 d
C(4) C 0.3631(4) -0.083(4) 0.8937(3) 0.057(1) Uani 1.00 d
C(6) C -0.0446(4) 0.263(4) 0.7952(4) 0.057(1) Uani 1.00 d
C(7) C -0.0715(3) 0.075(4) 0.6095(3) 0.056(1) Uani 1.00 d
C(8) C 0.4094(4) 0.209(4) 0.7748(4) 0.060(1) Uani 1.00 d
C(9) C 0.3817(4) 0.067(4) 0.6184(4) 0.067(1) Uani 1.00 d
C(10) C -0.0299(5) 0.156(4) 0.5382(4) 0.064(1) Uani 1.00 d
C(11) C 0.5733(4) -0.155(4) 0.8632(4) 0.063(1) Uani 1.00 d
C(13) C -0.0316(5) 0.403(4) 0.7586(5) 0.074(2) Uani 1.00 d
C(14) C -0.1744(5) -0.021(4) 0.5712(5) 0.078(2) Uani 1.00 d
C(15) C 0.5607(5) 0.237(4) 0.6861(5) 0.091(2) Uani 1.00 d
C(16) C 0.4936(5) 0.135(4) 0.6127(5) 0.084(2) Uani 1.00 d
C(17) C -0.0896(6) 0.142(4) 0.4333(4) 0.082(2) Uani 1.00 d
C(18) C -0.0935(5) 0.251(4) 0.8762(5) 0.086(2) Uani 1.00 d
C(19) C 0.7004(6) -0.002(4) 1.0461(6) 0.095(2) Uani 1.00 d
C(20) C 0.5182(5) 0.274(4) 0.7666(5) 0.079(2) Uani 1.00 d
C(21) C 0.7029(5) -0.140(4) 0.8973(6) 0.088(2) Uani 1.00 d
C(22) C 0.7635(5) -0.069(4) 0.9861(6) 0.104(2) Uani 1.00 d
C(23) C 0.5686(5) -0.012(4) 1.0110(5) 0.076(2) Uani 1.00 d
C(24) C -0.2327(5) -0.036(4) 0.4669(6) 0.093(2) Uani 1.00 d
C(25) C 0.3112(6) -0.044(4) 0.5345(5) 0.095(2) Uani 1.00 d
C(26) C -0.1887(6) 0.046(4) 0.3993(5) 0.095(2) Uani 1.00 d
C(27) C -0.0648(6) 0.531(4) 0.8050(8) 0.104(3) Uani 1.00 d
C(28) C -0.1100(8) 0.517(4) 0.8830(8) 0.129(3) Uani 1.00 d
C(29) C -0.1268(7) 0.375(4) 0.9191(6) 0.120(3) Uani 1.00 d
C(30) C 0.5795(6) -0.295(4) 0.7132(6) 0.125(3) Uani 1.00 d
C(31) C 0.2740(4) -0.124(4) 0.7855(3) 0.049(1) Uani 1.00 d
H(1) H 0.162(3) -0.027(6) 0.645(3) 0.042(9) Uiso 1.00 calc
H(2) H 0.379(4) 0.238(7) 0.840(3) 0.06(1) Uiso 1.00 calc
H(3) H 0.041(4) 0.228(7) 0.575(4) 0.08(1) Uiso 1.00 calc
H(4) H 0.010(5) 0.424(8) 0.703(4) 0.10(1) Uiso 1.00 calc
H(5) H -0.190(4) -0.079(7) 0.624(3) 0.07(1) Uiso 1.00 calc
H(6) H 0.642(6) 0.251(10) 0.670(4) 0.13(2) Uiso 1.00 calc
H(7) H 0.529(5) 0.118(9) 0.553(4) 0.11(1) Uiso 1.00 calc
H(8) H -0.068(6) 0.21(1) 0.376(5) 0.16(2) Uiso 1.00 calc
H(9) H -0.116(4) 0.158(6) 0.893(4) 0.06(1) Uiso 1.00 calc
H(10) H 0.755(5) 0.057(9) 1.111(4) 0.12(2) Uiso 1.00 calc
H(11) H 0.562(5) 0.340(8) 0.818(4) 0.08(1) Uiso 1.00 calc
H(12) H 0.741(4) -0.194(8) 0.857(4) 0.08(1) Uiso 1.00 calc
H(13) H 0.849(6) -0.069(10) 1.009(5) 0.13(2) Uiso 1.00 calc
H(14) H 0.533(4) 0.024(6) 1.058(3) 0.05(1) Uiso 1.00 calc
H(15) H -0.303(4) -0.108(7) 0.441(3) 0.052(10) Uiso 1.00 calc
H(19) H -0.225(5) 0.009(9) 0.326(5) 0.11(2) Uiso 1.00 calc
H(20) H -0.055(5) 0.623(8) 0.767(4) 0.08(1) Uiso 1.00 calc
H(21) H -0.126(5) 0.570(8) 0.918(4) 0.08(1) Uiso 1.00 calc
H(22) H -0.161(5) 0.367(8) 0.964(4) 0.08(1) Uiso 1.00 calc
H(26) H 0.320(3) -0.186(6) 0.741(3) 0.046(9) Uiso 1.00 calc
H(27) H 0.2395 -0.0901 0.5494 0.1176 Uiso 1.00 calc
H(28) H 0.2888 -0.0058 0.4694 0.1176 Uiso 1.00 calc
H(29) H 0.3659 -0.1387 0.5344 0.1176 Uiso 1.00 calc
H(30) H 0.6406 -0.3742 0.7521 0.1563 Uiso 1.00 calc
H(31) H 0.5230 -0.3562 0.6550 0.1563 Uiso 1.00 calc
H(32) H 0.6193 -0.2242 0.6887 0.1563 Uiso 1.00 calc

loop_
_atom_site_aniso_label
_atom_site_aniso_U_11
_atom_site_aniso_U_22
_atom_site_aniso_U_33
_atom_site_aniso_U_12
_atom_site_aniso_U_13
_atom_site_aniso_U_23
P(1) 0.0445(5) 0.0589(7) 0.0574(6) 0.0040(6) 0.0234(5) 0.0038(7)
O(1) 0.054(2) 0.059(2) 0.074(2) -0.006(1) 0.021(2) 0.008(2)
O(3) 0.069(2) 0.068(2) 0.089(3) 0.002(2) 0.041(2) 0.026(2)
O(4) 0.072(2) 0.145(4) 0.053(2) 0.003(2) 0.028(2) -0.017(3)
O(5) 0.056(2) 0.115(3) 0.094(3) 0.011(2) 0.011(2) -0.029(2)
N(2) 0.044(1) 0.053(3) 0.055(2) 0.005(2) 0.021(2) 0.003(2)
C(1) 0.043(2) 0.057(3) 0.042(2) 0.008(2) 0.012(2) 0.003(2)
C(2) 0.049(2) 0.051(3) 0.054(2) 0.011(2) 0.019(2) 0.017(2)
C(3) 0.050(2) 0.049(3) 0.053(2) -0.003(2) 0.002(2) 0.019(2)
C(4) 0.052(2) 0.069(4) 0.046(2) 0.000(2) 0.009(2) 0.006(2)
C(6) 0.040(2) 0.068(2) 0.061(3) 0.009(2) 0.011(2) -0.008(2)
C(7) 0.045(2) 0.060(3) 0.061(2) 0.012(2) 0.017(2) -0.006(2)
C(8) 0.060(2) 0.061(3) 0.062(3) -0.001(2) 0.023(2) 0.005(2)
C(9) 0.069(2) 0.081(4) 0.063(3) 0.026(2) 0.038(2) 0.013(2)
C(10) 0.066(3) 0.065(4) 0.057(2) 0.005(3) 0.014(2) 0.001(3)
C(11) 0.049(2) 0.055(3) 0.083(3) 0.015(2) 0.017(2) 0.013(2)
C(13) 0.063(3) 0.066(3) 0.092(4) 0.009(3) 0.023(3) 0.001(3)
C(14) 0.061(3) 0.073(4) 0.098(3) -0.015(3) 0.023(3) -0.015(4)
C(15) 0.062(3) 0.121(6) 0.100(4) -0.002(3) 0.038(3) 0.025(4)
C(16) 0.071(3) 0.116(6) 0.083(4) 0.017(3) 0.050(3) 0.025(3)
C(17) 0.091(4) 0.088(5) 0.057(2) 0.024(3) 0.009(3) 0.002(3)
C(18) 0.066(3) 0.132(6) 0.072(4) 0.014(4) 0.036(3) 0.004(4)
C(19) 0.081(3) 0.067(4) 0.104(5) -0.022(3) -0.019(3) 0.005(4)
C(20) 0.062(3) 0.083(5) 0.092(4) -0.016(3) 0.024(3) 0.014(4)
C(21) 0.050(2) 0.078(5) 0.132(5) 0.005(3) 0.022(3) 0.011(4)
C(22) 0.052(3) 0.090(6) 0.145(6) -0.008(3) -0.004(3) 0.001(4)
C(23) 0.079(2) 0.061(4) 0.068(3) -0.003(3) -0.003(3) -0.006(3)
C(24) 0.064(3) 0.094(5) 0.107(3) -0.012(4) 0.005(3) -0.047(4)
C(25) 0.109(4) 0.120(6) 0.073(4) -0.011(4) 0.052(3) -0.027(3)
C(26) 0.089(4) 0.098(6) 0.078(4) 0.026(3) -0.004(3) -0.033(3)
C(27) 0.085(4) 0.065(4) 0.140(7) 0.025(4) 0.002(4) -0.033(5)
C(28) 0.089(5) 0.145(7) 0.121(7) 0.067(5) -0.012(4) -0.086(5)
C(29) 0.100(5) 0.177(7) 0.088(5) 0.052(6) 0.036(4) -0.052(6)
C(30) 0.102(5) 0.167(8) 0.126(6) 0.045(5) 0.062(4) -0.046(5)
C(31) 0.045(2) 0.051(3) 0.050(2) 0.005(2) 0.012(2) -0.003(2)

loop_
_atom_type_symbol
_atom_type_description
_atom_type_scat_dispersion_real
_atom_type_scat_dispersion_imag
_atom_type_scat_source
C C 0.003 0.002
;International Tables for Crystallography
(1992, Vol. C, Tables 4.2.6.8 and 6.1.1.1)
;
H H 0.000 0.000
;International Tables for Crystallography
(1992, Vol. C, Table 6.1.1.2)
;
N N 0.006 0.003
;International Tables for Crystallography
(1992, Vol. C, Tables 4.2.6.8 and 6.1.1.1)
;
O O 0.011 0.006
;International Tables for Crystallography
(1992, Vol. C, Tables 4.2.6.8 and 6.1.1.1)
;
P P 0.102 0.094
;International Tables for Crystallography
(1992, Vol. C, Tables 4.2.6.8 and 6.1.1.1)
;
